data_7241140
loop_
_publ_author_name
'Boufroura, Hamza'
'Plais, Romain'
'Poyer, Salom\'e'
'Gaucher, Anne'
'Marrot, J\'erome'
'Clavier, Gilles'
'Legrand, Fran\,cois-Xavier'
'Huin, C\'ecile'
'Gu\'egan, Philippe'
'Prim, Damien'
'Salpin, Jean-Yves'

_publ_section_title
;
 Helically shaped cation receptor: design, synthesis, characterisation and
 first application to ion transport
;
_journal_issue 52
_journal_name_full 'RSC Advances'
_journal_page_first 31670
_journal_page_last 31679
_journal_paper_doi 10.1039/D0RA05519K
_journal_volume 10
_journal_year 2020
_chemical_absolute_configuration ad
_chemical_formula_sum 'C21 H12 O3 S'
_chemical_formula_weight 344.37
_space_group_crystal_system monoclinic
_space_group_IT_number 9
_space_group_name_Hall 'C -2yc'
_space_group_name_H-M_alt 'C 1 c 1'
_atom_sites_solution_hydrogens geom
_audit_creation_method SHELXL-2018/1
_audit_update_record
;
2020-05-28 deposited with the CCDC.	2020-07-30 downloaded from the CCDC.
;
_cell_angle_alpha 90
_cell_angle_beta 91.930(4)
_cell_angle_gamma 90
_cell_formula_units_Z 4
_cell_length_a 3.8428(3)
_cell_length_b 36.328(3)
_cell_length_c 11.0693(8)
_cell_measurement_reflns_used 8803
_cell_measurement_temperature 296(2)
_cell_measurement_theta_max 30.11
_cell_measurement_theta_min 2.24
_cell_volume 1544.4(2)
_computing_cell_refinement 'Bruker SAINT'
_computing_data_collection 'Bruker APEX2'
_computing_data_reduction 'Bruker SAINT'
_computing_molecular_graphics 'Bruker SHELXTL'
_computing_publication_material 'Bruker SHELXTL'
_computing_structure_refinement 'SHELXL-2018/1 (Sheldrick, 2018)'
_computing_structure_solution 'SHELXS-97 (Sheldrick 2008)'
_diffrn_ambient_temperature 296(2)
_diffrn_measured_fraction_theta_full 0.999
_diffrn_measured_fraction_theta_max 0.948
_diffrn_measurement_device_type 'Bruker APEX-II CCD'
_diffrn_measurement_method '\f and \w scans'
_diffrn_radiation_type MoK\a
_diffrn_radiation_wavelength 0.71073
_diffrn_reflns_av_R_equivalents 0.0586
_diffrn_reflns_av_unetI/netI 0.0506
_diffrn_reflns_Laue_measured_fraction_full 0.999
_diffrn_reflns_Laue_measured_fraction_max 0.948
_diffrn_reflns_limit_h_max 5
_diffrn_reflns_limit_h_min -5
_diffrn_reflns_limit_k_max 50
_diffrn_reflns_limit_k_min -49
_diffrn_reflns_limit_l_max 15
_diffrn_reflns_limit_l_min -15
_diffrn_reflns_number 26043
_diffrn_reflns_point_group_measured_fraction_full 0.998
_diffrn_reflns_point_group_measured_fraction_max 0.907
_diffrn_reflns_theta_full 25.242
_diffrn_reflns_theta_max 30.263
_diffrn_reflns_theta_min 1.841
_diffrn_source 'fine-focus sealed tube'
_exptl_absorpt_coefficient_mu 0.228
_exptl_absorpt_correction_type multi-scan
_exptl_absorpt_process_details 'SADABS (Sheldrick, 2014/2)'
_exptl_crystal_colour orange
_exptl_crystal_density_diffrn 1.481
_exptl_crystal_description needle
_exptl_crystal_F_000 712
_exptl_crystal_size_max 0.300
_exptl_crystal_size_mid 0.040
_exptl_crystal_size_min 0.020
_exptl_transmission_factor_max 0.7460
_exptl_transmission_factor_min 0.6649
_refine_diff_density_max 1.111
_refine_diff_density_min -0.439
_refine_diff_density_rms 0.092
_refine_ls_abs_structure_details
; 
 Flack x determined using 1304 quotients [(I+)-(I-)]/[(I+)+(I-)] 
 (Parsons, Flack and Wagner, Acta Cryst. B69 (2013) 249-259). 
;
_refine_ls_abs_structure_Flack 0.06(4)
_refine_ls_extinction_method none
_refine_ls_goodness_of_fit_ref 1.021
_refine_ls_hydrogen_treatment constr
_refine_ls_matrix_type full
_refine_ls_number_parameters 228
_refine_ls_number_reflns 4086
_refine_ls_number_restraints 2
_refine_ls_restrained_S_all 1.021
_refine_ls_R_factor_all 0.0818
_refine_ls_R_factor_gt 0.0670
_refine_ls_shift/su_max 0.000
_refine_ls_shift/su_mean 0.000
_refine_ls_structure_factor_coef Fsqd
_refine_ls_weighting_details 'w=1/[\s^2^(Fo^2^)+(0.1200P)^2^] where P=(Fo^2^+2Fc^2^)/3'
_refine_ls_weighting_scheme calc
_refine_ls_wR_factor_gt 0.1602
_refine_ls_wR_factor_ref 0.1709
_reflns_Friedel_coverage 0.903
_reflns_Friedel_fraction_full 0.997
_reflns_Friedel_fraction_max 0.865
_reflns_number_gt 3328
_reflns_number_total 4086
_reflns_threshold_expression 'I > 2\s(I)'
_cod_data_source_file d0ra05519k2.cif
_cod_data_source_block hb125m
_cod_depositor_comments 'Adding full bibliography for 7241140.cif.'
_cod_original_sg_symbol_H-M 'C c'
_cod_database_code 7241140
_shelx_shelxl_version_number 2018/1
_shelx_space_group_comment
; 
The symmetry employed for this shelxl refinement is uniquely defined 
by the following loop, which should always be used as a source of 
symmetry information in preference to the above space-group names. 
They are only intended as comments. 
;
_shelx_estimated_absorpt_t_min 0.935
_shelx_estimated_absorpt_t_max 0.995
_exptl_absorpt_special_details 'Blessing, Acta Cryst. (1995) A51, 33-38'

loop_
_space_group_symop_operation_xyz
'x, y, z'
'x, -y, z+1/2'
'x+1/2, y+1/2, z'
'x+1/2, -y+1/2, z+1/2'

loop_
_atom_site_label
_atom_site_type_symbol
_atom_site_fract_x
_atom_site_fract_y
_atom_site_fract_z
_atom_site_U_iso_or_equiv
_atom_site_adp_type
_atom_site_occupancy
_atom_site_site_symmetry_order
_atom_site_calc_flag
_atom_site_refinement_flags_posn
_atom_site_refinement_flags_adp
_atom_site_refinement_flags_occupancy
_atom_site_disorder_assembly
_atom_site_disorder_group
S1 S 0.1678(2) 0.33603(3) 0.35197(10) 0.0316(3) Uani 1 1 d . . . . .
O1 O -0.1686(11) 0.45917(10) 0.7806(4) 0.0570(10) Uani 1 1 d . . . . .
O2 O 0.0444(13) 0.26411(10) 0.2261(4) 0.0584(10) Uani 1 1 d . . . . .
O3 O 0.2783(10) 0.28086(9) 0.0519(3) 0.0438(8) Uani 1 1 d . . . . .
C1 C 0.3212(10) 0.38054(11) 0.3335(4) 0.0297(8) Uani 1 1 d . . . . .
C2 C 0.2997(11) 0.41083(11) 0.4164(4) 0.0299(8) Uani 1 1 d . . . . .
C3 C 0.1837(10) 0.41019(11) 0.5375(4) 0.0293(8) Uani 1 1 d . . . . .
C4 C 0.1227(10) 0.38050(11) 0.6271(3) 0.0298(8) Uani 1 1 d . . . . .
C5 C 0.2153(13) 0.34364(12) 0.6348(4) 0.0369(10) Uani 1 1 d . . . . .
H5 H 0.331762 0.332720 0.571752 0.044 Uiso 1 1 calc R U . . .
C6 C 0.1358(14) 0.32286(14) 0.7357(4) 0.0433(11) Uani 1 1 d . . . . .
H6 H 0.194455 0.298028 0.738504 0.052 Uiso 1 1 calc R U . . .
C7 C -0.0319(17) 0.33887(16) 0.8334(5) 0.0501(13) Uani 1 1 d . . . . .
H7 H -0.092784 0.324615 0.899232 0.060 Uiso 1 1 calc R U . . .
C8 C -0.1053(14) 0.37614(15) 0.8305(4) 0.0459(12) Uani 1 1 d . . . . .
H8 H -0.206269 0.387465 0.895992 0.055 Uiso 1 1 calc R U . . .
C9 C -0.0279(11) 0.39622(13) 0.7300(4) 0.0355(9) Uani 1 1 d . . . . .
C10 C -0.0504(13) 0.43664(12) 0.7116(5) 0.0398(10) Uani 1 1 d . . . . .
C11 C 0.1041(11) 0.44375(12) 0.5930(4) 0.0346(9) Uani 1 1 d . . . . .
C12 C 0.1666(14) 0.47795(12) 0.5414(5) 0.0422(11) Uani 1 1 d . . . . .
H12 H 0.101933 0.499558 0.579689 0.051 Uiso 1 1 calc R U . . .
C13 C 0.3242(13) 0.47886(12) 0.4340(5) 0.0424(11) Uani 1 1 d . . . . .
H13 H 0.390859 0.501413 0.402409 0.051 Uiso 1 1 calc R U . . .
C14 C 0.3899(11) 0.44630(12) 0.3686(4) 0.0357(9) Uani 1 1 d . . . . .
C15 C 0.5315(13) 0.44940(13) 0.2518(4) 0.0409(11) Uani 1 1 d . . . . .
H15 H 0.605703 0.472332 0.225578 0.049 Uiso 1 1 calc R U . . .
C16 C 0.5613(13) 0.42001(14) 0.1776(5) 0.0421(10) Uani 1 1 d . . . . .
H16 H 0.658245 0.422642 0.102238 0.051 Uiso 1 1 calc R U . . .
C17 C 0.4420(11) 0.38499(12) 0.2167(4) 0.0346(9) Uani 1 1 d . . . . .
C18 C 0.4143(12) 0.35234(13) 0.1460(4) 0.0372(10) Uani 1 1 d . . . . .
H18 H 0.486191 0.350631 0.066847 0.045 Uiso 1 1 calc R U . . .
C19 C 0.2709(11) 0.32385(12) 0.2072(4) 0.0312(8) Uani 1 1 d . . . . .
C20 C 0.1846(12) 0.28648(12) 0.1645(4) 0.0346(9) Uani 1 1 d . . . . .
C21 C 0.1818(17) 0.24568(15) -0.0002(5) 0.0523(13) Uani 1 1 d . . . . .
H21A H -0.067153 0.243350 -0.003104 0.079 Uiso 1 1 calc R U . . .
H21B H 0.281798 0.226260 0.048441 0.079 Uiso 1 1 calc R U . . .
H21C H 0.266771 0.244080 -0.080614 0.079 Uiso 1 1 calc R U . . .

loop_
_atom_site_aniso_label
_atom_site_aniso_U_11
_atom_site_aniso_U_22
_atom_site_aniso_U_33
_atom_site_aniso_U_23
_atom_site_aniso_U_13
_atom_site_aniso_U_12
S1 0.0432(5) 0.0247(4) 0.0271(4) -0.0004(4) 0.0050(4) -0.0033(4)
O1 0.077(3) 0.042(2) 0.052(2) -0.0191(18) 0.0088(19) 0.0105(19)
O2 0.096(3) 0.0374(18) 0.043(2) -0.0069(16) 0.0221(19) -0.0197(19)
O3 0.068(2) 0.0348(16) 0.0289(16) -0.0052(13) 0.0075(15) -0.0032(15)
C1 0.0292(19) 0.0252(19) 0.035(2) 0.0040(15) 0.0006(16) 0.0013(15)
C2 0.0275(18) 0.0266(18) 0.035(2) 0.0033(16) -0.0025(16) -0.0011(15)
C3 0.0308(19) 0.0233(18) 0.034(2) 0.0004(15) -0.0039(16) 0.0012(15)
C4 0.035(2) 0.030(2) 0.0246(19) -0.0017(15) -0.0032(16) 0.0022(16)
C5 0.051(3) 0.030(2) 0.030(2) -0.0014(16) 0.0003(19) 0.0058(18)
C6 0.070(3) 0.030(2) 0.030(2) 0.0046(17) -0.004(2) 0.004(2)
C7 0.069(4) 0.049(3) 0.032(2) 0.005(2) 0.002(2) 0.001(2)
C8 0.055(3) 0.050(3) 0.032(2) -0.003(2) 0.004(2) 0.005(2)
C9 0.039(2) 0.036(2) 0.031(2) -0.0076(17) 0.0008(17) 0.0030(18)
C10 0.043(2) 0.033(2) 0.044(2) -0.0111(19) -0.0002(19) 0.0048(19)
C11 0.037(2) 0.028(2) 0.039(2) -0.0047(17) -0.0022(17) 0.0044(16)
C12 0.052(3) 0.023(2) 0.052(3) -0.0071(18) -0.004(2) 0.0033(18)
C13 0.050(3) 0.0210(18) 0.056(3) 0.0015(19) -0.005(2) -0.0034(18)
C14 0.032(2) 0.028(2) 0.046(2) 0.0033(18) -0.0065(18) -0.0027(17)
C15 0.043(2) 0.031(2) 0.049(3) 0.0108(19) 0.001(2) -0.0087(19)
C16 0.049(3) 0.036(2) 0.042(3) 0.0085(19) 0.005(2) -0.007(2)
C17 0.034(2) 0.035(2) 0.034(2) 0.0055(17) 0.0025(17) -0.0017(17)
C18 0.040(2) 0.039(2) 0.034(2) 0.0056(18) 0.0059(18) -0.0028(19)
C19 0.036(2) 0.0287(19) 0.029(2) -0.0006(16) 0.0032(16) -0.0017(17)
C20 0.047(2) 0.0293(19) 0.028(2) -0.0033(16) 0.0037(17) -0.0001(18)
C21 0.077(4) 0.039(3) 0.041(3) -0.015(2) 0.006(2) 0.000(2)

loop_
_atom_type_symbol
_atom_type_description
_atom_type_scat_dispersion_real
_atom_type_scat_dispersion_imag
_atom_type_scat_source
C C 0.0033 0.0016 'International Tables Vol C Tables 4.2.6.8 and 6.1.1.4'
H H 0.0000 0.0000 'International Tables Vol C Tables 4.2.6.8 and 6.1.1.4'
O O 0.0106 0.0060 'International Tables Vol C Tables 4.2.6.8 and 6.1.1.4'
S S 0.1246 0.1234 'International Tables Vol C Tables 4.2.6.8 and 6.1.1.4'

loop_
_geom_angle_atom_site_label_1
_geom_angle_atom_site_label_2
_geom_angle_atom_site_label_3
_geom_angle
_geom_angle_site_symmetry_1
_geom_angle_site_symmetry_3
_geom_angle_publ_flag
C19 S1 C1 92.3(2) . . ?
C20 O3 C21 116.0(4) . . ?
C17 C1 C2 122.0(4) . . ?
C17 C1 S1 110.0(3) . . ?
C2 C1 S1 127.7(3) . . ?
C3 C2 C1 127.9(4) . . ?
C3 C2 C14 116.5(4) . . ?
C1 C2 C14 115.5(4) . . ?
C11 C3 C2 118.4(4) . . ?
C11 C3 C4 107.2(4) . . ?
C2 C3 C4 134.3(4) . . ?
C5 C4 C9 116.9(4) . . ?
C5 C4 C3 133.9(4) . . ?
C9 C4 C3 108.7(4) . . ?
C4 C5 C6 120.6(4) . . ?
C4 C5 H5 119.7 . . ?
C6 C5 H5 119.7 . . ?
C5 C6 C7 120.9(5) . . ?
C5 C6 H6 119.6 . . ?
C7 C6 H6 119.6 . . ?
C8 C7 C6 119.1(5) . . ?
C8 C7 H7 120.5 . . ?
C6 C7 H7 120.5 . . ?
C9 C8 C7 119.4(5) . . ?
C9 C8 H8 120.3 . . ?
C7 C8 H8 120.3 . . ?
C8 C9 C4 122.9(4) . . ?
C8 C9 C10 128.6(4) . . ?
C4 C9 C10 108.2(4) . . ?
O1 C10 C11 127.4(5) . . ?
O1 C10 C9 126.9(5) . . ?
C11 C10 C9 105.7(4) . . ?
C12 C11 C3 123.6(4) . . ?
C12 C11 C10 126.8(4) . . ?
C3 C11 C10 109.6(4) . . ?
C13 C12 C11 118.1(4) . . ?
C13 C12 H12 120.9 . . ?
C11 C12 H12 120.9 . . ?
C12 C13 C14 121.5(4) . . ?
C12 C13 H13 119.3 . . ?
C14 C13 H13 119.3 . . ?
C13 C14 C15 118.6(4) . . ?
C13 C14 C2 120.7(4) . . ?
C15 C14 C2 120.6(4) . . ?
C16 C15 C14 122.1(4) . . ?
C16 C15 H15 119.0 . . ?
C14 C15 H15 119.0 . . ?
C15 C16 C17 119.0(4) . . ?
C15 C16 H16 120.5 . . ?
C17 C16 H16 120.5 . . ?
C1 C17 C18 113.0(4) . . ?
C1 C17 C16 120.3(4) . . ?
C18 C17 C16 126.6(4) . . ?
C19 C18 C17 112.6(4) . . ?
C19 C18 H18 123.7 . . ?
C17 C18 H18 123.7 . . ?
C18 C19 C20 129.2(4) . . ?
C18 C19 S1 112.1(3) . . ?
C20 C19 S1 118.7(3) . . ?
O2 C20 O3 124.9(4) . . ?
O2 C20 C19 122.9(4) . . ?
O3 C20 C19 112.3(4) . . ?
O3 C21 H21A 109.5 . . ?
O3 C21 H21B 109.5 . . ?
H21A C21 H21B 109.5 . . ?
O3 C21 H21C 109.5 . . ?
H21A C21 H21C 109.5 . . ?
H21B C21 H21C 109.5 . . ?

loop_
_geom_bond_atom_site_label_1
_geom_bond_atom_site_label_2
_geom_bond_distance
_geom_bond_site_symmetry_2
_geom_bond_publ_flag
S1 C19 1.722(4) . ?
S1 C1 1.736(4) . ?
O1 C10 1.218(6) . ?
O2 C20 1.200(6) . ?
O3 C20 1.325(5) . ?
O3 C21 1.445(6) . ?
C1 C17 1.397(6) . ?
C1 C2 1.437(6) . ?
C2 C3 1.428(6) . ?
C2 C14 1.440(6) . ?
C3 C11 1.403(6) . ?
C3 C4 1.489(6) . ?
C4 C5 1.387(6) . ?
C4 C9 1.415(5) . ?
C5 C6 1.391(6) . ?
C5 H5 0.9300 . ?
C6 C7 1.404(7) . ?
C6 H6 0.9300 . ?
C7 C8 1.383(8) . ?
C7 H7 0.9300 . ?
C8 C9 1.371(7) . ?
C8 H8 0.9300 . ?
C9 C10 1.484(6) . ?
C10 C11 1.482(7) . ?
C11 C12 1.391(7) . ?
C12 C13 1.353(7) . ?
C12 H12 0.9300 . ?
C13 C14 1.414(6) . ?
C13 H13 0.9300 . ?
C14 C15 1.424(7) . ?
C15 C16 1.354(7) . ?
C15 H15 0.9300 . ?
C16 C17 1.425(6) . ?
C16 H16 0.9300 . ?
C17 C18 1.423(7) . ?
C18 C19 1.363(6) . ?
C18 H18 0.9300 . ?
C19 C20 1.471(6) . ?
C21 H21A 0.9600 . ?
C21 H21B 0.9600 . ?
C21 H21C 0.9600 . ?
